data_2005144
loop_
_publ_author_name
'Carvalho, C. C.'
'Francisco, R. H. P.'
'do Gambardella, M. T.'
'de Sousa, G. F.'
'Filgueiras, C. A. L.'

_publ_section_title
<i>catena</i>-Poly[<i>cis</i>-dichloro-<i>trans</i>-dimethyltin(IV)-\m-<i>meso</i>-1,2-bis(propylsulfinyl)ethane-<i>O</i>:<i>O</i>']
_journal_issue 7
_journal_name_full 'Acta Crystallographica Section C'
_journal_page_first 1627
_journal_page_last 1629
_journal_paper_doi 10.1107/S0108270196002090
_journal_volume 52
_journal_year 1996
_chemical_formula_iupac '[Sn1 Cl2 (C1 H3)2 (C8 H18 O2 S2)]~n~'
_chemical_formula_moiety 'C10 H24 Cl2 O2 S2 Sn'
_chemical_formula_structural '[Sn(CH~3~)~2~Cl~2~(C~3~H~7~SOCH~2~)~2~]~n~'
_chemical_formula_sum 'C10 H24 Cl2 O2 S2 Sn'
_chemical_formula_weight 430.03
_chemical_melting_point 361
_chemical_name_systematic '[Cis-dichloro-trans-dimethyl-\m-(meso-1,2-bis(n-propilsulfinyl)ethane)tin(IV)]'
_space_group_IT_number 14
_symmetry_cell_setting monoclinic
_symmetry_space_group_name_Hall '-P 2yn'
_symmetry_space_group_name_H-M 'P 1 21/n 1'
_cell_angle_alpha 90
_cell_angle_beta 104.151(6)
_cell_angle_gamma 90
_cell_formula_units_Z 4
_cell_length_a 10.4375(7)
_cell_length_b 15.8350(10)
_cell_length_c 11.0997(8)
_cell_measurement_reflns_used 25
_cell_measurement_temperature 298
_cell_measurement_theta_max 18.10
_cell_measurement_theta_min 10.00
_cell_volume 1778.9(2)
_computing_cell_refinement 'CAD-4 Software'
_computing_data_collection 'CAD-4 Software (Enraf-Nonius, 1989)'
_computing_data_reduction 'SDP (Frenz, 1978)'
_computing_molecular_graphics 'ORTEP (Johnson, 1965)'
_computing_publication_material 'DOS 6.0, VAX editor'
_computing_structure_refinement 'SHELXL93 (Sheldrick, 1993)'
_computing_structure_solution 'SHELXS86 (Sheldrick, 1985)'
_diffrn_ambient_temperature 298
_diffrn_measurement_device 'Enraf-Nonius CAD-4'
_diffrn_measurement_method \w/2\q
_diffrn_radiation_monochromator graphite
_diffrn_radiation_source 'fine-focus sealed CAD-4'
_diffrn_radiation_type MoK\a
_diffrn_radiation_wavelength 0.7107
_diffrn_reflns_av_R_equivalents .0201
_diffrn_reflns_limit_h_max 12
_diffrn_reflns_limit_h_min -13
_diffrn_reflns_limit_k_max 19
_diffrn_reflns_limit_k_min 0
_diffrn_reflns_limit_l_max 13
_diffrn_reflns_limit_l_min 0
_diffrn_reflns_number 3788
_diffrn_reflns_theta_max 26.3
_diffrn_reflns_theta_min 2.5
_diffrn_standards_decay_% 2.1
_diffrn_standards_interval_time 120
_diffrn_standards_number 3
_exptl_absorpt_coefficient_mu 1.962
_exptl_absorpt_correction_T_max 0.9996
_exptl_absorpt_correction_T_min 0.6131
_exptl_absorpt_correction_type 'empirical via \y scan (North, Phillips & Mathews, 1968)'
_exptl_crystal_colour colorless
_exptl_crystal_density_diffrn 1.606
_exptl_crystal_description prismatic
_exptl_crystal_F_000 864
_exptl_crystal_size_max 0.30
_exptl_crystal_size_mid 0.30
_exptl_crystal_size_min 0.15
_refine_diff_density_max 1.52
_refine_diff_density_min -0.82
_refine_ls_extinction_method none
_refine_ls_goodness_of_fit_obs 1.098
_refine_ls_hydrogen_treatment 'H atoms refined as riding atoms'
_refine_ls_matrix_type full
_refine_ls_number_constraints 0
_refine_ls_number_parameters 167
_refine_ls_number_reflns 3030
_refine_ls_number_restraints 0
_refine_ls_R_factor_obs 0.0325
_refine_ls_shift/esd_max 0.001
_refine_ls_shift/esd_mean 0.001
_refine_ls_structure_factor_coef Fsqd
_refine_ls_weighting_scheme
;
w = 1/[\s^2^(F~o~^2^) + (0.0573P)^2^ + 1.8856P]
where P = (F~o~^2^ + 2F~c~^2^)/3
;
_refine_ls_wR_factor_obs 0.0927
_reflns_number_observed 3038
_reflns_number_total 3598
_reflns_observed_criterion >3\s(F)
_cod_data_source_file kh1065.cif
_cod_data_source_block Sn
_cod_original_cell_volume 1778.86(2)
_cod_original_sg_symbol_H-M 'P 21/n'
_cod_original_formula_sum 'C10 H24 Cl2 O2 S2 Sn1'
_cod_database_code 2005144

loop_
_symmetry_equiv_pos_as_xyz
x,y,z
-x,-y,-z
1/2-x,1/2+y,1/2-z
1/2+x,1/2-y,1/2+z

loop_
_atom_site_aniso_label
_atom_site_aniso_U_11
_atom_site_aniso_U_22
_atom_site_aniso_U_33
_atom_site_aniso_U_12
_atom_site_aniso_U_13
_atom_site_aniso_U_23
Sn 0.0353(2) 0.0343(2) 0.0411(2) 0.00288(9) 0.01270(10) -0.00172(9)
Cl1 0.0414(5) 0.0674(7) 0.0888(9) 0.0125(5) 0.0272(5) 0.0012(6)
Cl2 0.0889(9) 0.0585(7) 0.0635(7) 0.0150(6) 0.0259(6) 0.0215(6)
O1 0.0430(10) 0.051(2) 0.074(2) 0.0010(10) 0.0316(2) -0.0010(10)
S1 0.0445(5) 0.0519(6) 0.0530(6) -0.0021(4) 0.0221(4) 0.0012(4)
C1 0.063(3) 0.058(3) 0.055(3) -0.008(2) 0.011(2) -0.016(2)
C2 0.061(3) 0.049(3) 0.055(3) -0.008(2) 0.013(2) -0.013(2)
C3 0.054(2) 0.045(2) 0.051(2) 0.003(2) 0.026(2) 0.003(2)
C4 0.040(2) 0.063(3) 0.052(2) 0.002(2) 0.019(2) 0.005(2)
C5 0.047(2) 0.073(3) 0.057(3) 0.003(2) 0.017(2) 0.014(3)
C6 0.076(3) 0.097(5) 0.079(4) 0.032(3) 0.033(3) 0.008(3)
C7 0.103(5) 0.097(5) 0.123(6) 0.052(4) 0.053(4) 0.036(4)
O2 0.055(2) 0.0380(10) 0.049(2) 0.0040(10) 0.0180(10) 0.00470(10)
S2 0.0475(5) 0.0404(5) 0.0455(5) -0.0007(4) 0.0185(4) -0.0035(4)
C8 0.069(3) 0.038(2) 0.062(3) 0.012(2) 0.032(2) 0.002(2)
C9 0.103(4) 0.060(3) 0.075(3) 0.024(3) 0.051(3) 0.005(3)
C10 0.102(4) 0.058(3) 0.085(4) 0.012(3) 0.050(3) -0.013(3)

loop_
_atom_site_label
_atom_site_fract_x
_atom_site_fract_y
_atom_site_fract_z
_atom_site_U_iso_or_equiv
Sn .16188(2) .200670(10) .38845(2) .03630(10)
Cl1 .38260(10) .17381(8) .34140(10) .0639(3)
Cl2 .17640(10) .08925(8) .55270(10) .0691(3)
O1 -.0363(3) .2487(2) .4224(3) .0529(7)
S1 -0.16480(10) .199130(10) .40400(10) .0480(3)
C1 .2429(5) .2952(3) .5187(5) .0590(10)
C2 .0602(5) .1177(3) .2486(4) .0550(10)
C3 .2083(4) .3828(3) .0603(4) .0476(9)
C4 -0.1701(4) .1696(3) .5591(4) .0500(10)
C5 -0.2929(5) .2772(3) .3646(5) .0580(10)
C6 -0.2850(6) .3486(4) .4530(6) .081(2)
C7 -0.3910(8) .4145(5) .4017(8) .103(2)
O2 .1234(3) .2970(2) .2266(3) .0463(6)
S2 .18190(10) .38357(6) .21418(9) .0432(2)
C8 .0457(5) .4549(3) .1895(4) .0540(10)
C9 .0073(7) .4680(3) .3130(6) .074(2)
C10 -.0968(7) .5346(4) .3039(6) .077(2)
H1A .3164 .2572 .5806 ?
H1B .1812 .3258 .5708 ?
H1C .2914 .3425 .4753 ?
H2A -0.0112 .0815 .2828 ?
H2B .1286 .0752 .2206 ?
H2C .0098 .1550 .1699 ?
H3A .1317 .3590 .0025 ?
H3B .2204 .4401 .0343 ?
H4A -0.0915 .1374 .5969 ?
H4B -0.1702 .2202 .6084 ?
H5A -0.2922 .3004 .2838 ?
H5B -0.3772 .2492 .3564 ?
H6A -0.1984 .3746 .4678 ?
H6B -0.2965 .3274 .5317 ?
H7A -0.3768 .4662 .4671 ?
H7B -0.4895 .3893 .3896 ?
H7C -0.3782 .4368 .3135 ?
H8A .0699 .5085 .1590 ?
H8B -0.0286 .4319 .1281 ?
H9A -0.0251 .4151 .3384 ?
H9B .0852 .4841 .3764 ?
H10A -0.1251 .5421 .3905 ?
H10B -0.1768 .5055 .2362 ?
H10C -0.0751 .5957 .2704 ?

loop_
_atom_type_symbol
_atom_type_description
_atom_type_scat_dispersion_real
_atom_type_scat_dispersion_imag
_atom_type_scat_source
C C .002 .002 International_Tables_Vol_IV_Table_2.3.1
H H .000 .000 International_Tables_Vol_IV_Table_2.3.1
Cl Cl .132 1.159 International_Tables_Vol_IV_Table_2.3.1
O O .008 .006 International_Tables_Vol_IV_Table_2.3.1
S S .110 .124 International_Tables_Vol_IV_Table_2.3.1
Sn Sn -0.873 1.424 International_Tables_Vol_IV_Table_2.3.1

loop_
_geom_angle_atom_site_label_1
_geom_angle_atom_site_label_2
_geom_angle_atom_site_label_3
_geom_angle_site_symmetry_3
_geom_angle
_geom_angle_publ_flag
Cl1 Sn Cl2 . 97.80(5) yes
Cl1 Sn O1 . 170.37(8) yes
Cl1 Sn O2 . 86.82(8) yes
Cl1 Sn C1 . 91.6(2) yes
Cl1 Sn C2 . 93.60(10) yes
Cl2 Sn O1 . 90.58(8) yes
Cl2 Sn O2 . 173.13(8) yes
Cl2 Sn C1 . 93.3(2) yes
Cl2 Sn C2 . 91.50(10) yes
O1 Sn O2 . 85.30(10) yes
O1 Sn C1 . 83.1(2) yes
O1 Sn C2 . 90.9(2) yes
O2 Sn C1 . 91.6(2) yes
O2 Sn C2 . 83.1(2) yes
C1 Sn C2 . 172.3(2) yes
Sn O1 S1 . 126.9(2) yes
O1 S1 C5 . 104.9(2) yes
O1 S1 C4 . 103.8(2) yes
C5 S1 C4 . 102.6(2) yes
S1 C4 C3 4_455 111.8(3) yes
Sn O2 S2 . 131.9(2) yes
O2 S2 C8 . 105.2(2) yes
O2 S2 C3 . 103.8(2) yes
C8 S2 C3 . 99.2(2) yes
S2 C3 C4 4_554 109.5(3) yes
S1 C5 C6 . 116.2(4) no
C5 C6 C7 . 110.8(6) no
S2 C8 C9 . 108.7(3) no
C8 C9 C10 . 112.2(5) no

loop_
_geom_bond_atom_site_label_1
_geom_bond_atom_site_label_2
_geom_bond_site_symmetry_2
_geom_bond_distance
_geom_bond_publ_flag
Sn Cl1 . 2.5200(10) yes
Sn Cl2 . 2.5150(10) yes
Sn O1 . 2.320(3) yes
Sn O2 . 2.316(3) yes
Sn C1 . 2.110(4) yes
Sn C2 . 2.111(4) yes
O1 S1 . 1.523(3) yes
S1 C5 . 1.795(5) yes
S1 C4 . 1.798(4) yes
C4 C3 4_455 1.519(6) yes
O2 S2 . 1.520(3) yes
S2 C8 . 1.783(4) yes
S2 C3 . 1.796(4) yes
C3 C4 4_554 1.519(6) yes
C5 C6 . 1.486(8) no
C9 C10 . 1.500(7) no
C8 C9 . 1.533(6) no
C6 C7 . 1.526(8) no
